data_7203200
loop_
_publ_author_name
'Zeng, Qingdao'
'Wu, Dongxia'
'Ma, Hongwei'
'Shu, Chuying'
'Li, Yan'
'Wang, Chen'

_publ_section_title
;
 Polymeric hydrogen-bonded supramolecules by self-assembling of
 adamantane derivatives with bipyridines
;
_journal_issue 2
_journal_name_full CrystEngComm
_journal_page_first 189
_journal_paper_doi 10.1039/b516212b
_journal_volume 8
_journal_year 2006
_chemical_formula_sum 'C24 H26 N2 O4'
_chemical_formula_weight 406.47
_chemical_name_systematic
;
?
;
_space_group_IT_number 61
_symmetry_cell_setting orthorhombic
_symmetry_space_group_name_Hall '-P 2ac 2ab'
_symmetry_space_group_name_H-M 'P b c a'
_atom_sites_solution_hydrogens geom
_atom_sites_solution_primary direct
_atom_sites_solution_secondary difmap
_audit_creation_method SHELXL-97
_cell_angle_alpha 90.00
_cell_angle_beta 90.00
_cell_angle_gamma 90.00
_cell_formula_units_Z 8
_cell_length_a 12.525(3)
_cell_length_b 12.772(3)
_cell_length_c 26.458(5)
_cell_measurement_reflns_used 31224
_cell_measurement_temperature 293(2)
_cell_measurement_theta_max 27.48
_cell_measurement_theta_min 1.54
_cell_volume 4232.5(16)
_computing_cell_refinement 'Rapid Auto(Rigaku 2001)'
_computing_data_collection 'Rapid Auto(Rigaku 2001)'
_computing_data_reduction 'Rapid Auto(Rigaku 2001)'
_computing_structure_refinement 'SHELXL-97 (Sheldrick, 1997)'
_computing_structure_solution 'SHELXS-97 (Sheldrick, 1990)'
_diffrn_ambient_temperature 293(2)
_diffrn_measured_fraction_theta_full 0.997
_diffrn_measured_fraction_theta_max 0.997
_diffrn_measurement_device_type 'Rigaku Raxis Rapid IP'
_diffrn_measurement_method '\w Oscillation'
_diffrn_radiation_monochromator graphite
_diffrn_radiation_source 'Rotating Anode'
_diffrn_radiation_type MoK\a
_diffrn_radiation_wavelength 0.71073
_diffrn_reflns_av_R_equivalents 0.1150
_diffrn_reflns_av_sigmaI/netI 0.1425
_diffrn_reflns_limit_h_max 16
_diffrn_reflns_limit_h_min -16
_diffrn_reflns_limit_k_max 16
_diffrn_reflns_limit_k_min -16
_diffrn_reflns_limit_l_max 34
_diffrn_reflns_limit_l_min -33
_diffrn_reflns_number 31224
_diffrn_reflns_theta_full 27.48
_diffrn_reflns_theta_max 27.48
_diffrn_reflns_theta_min 1.54
_exptl_absorpt_coefficient_mu 0.087
_exptl_absorpt_correction_T_max 0.9907
_exptl_absorpt_correction_T_min 0.9356
_exptl_absorpt_correction_type empirical
_exptl_absorpt_process_details Abscor
_exptl_crystal_colour Colorless
_exptl_crystal_density_diffrn 1.276
_exptl_crystal_density_method 'not measured'
_exptl_crystal_description needle
_exptl_crystal_F_000 1728
_exptl_crystal_size_max 0.77
_exptl_crystal_size_mid 0.38
_exptl_crystal_size_min 0.11
_refine_diff_density_max 0.270
_refine_diff_density_min -0.214
_refine_diff_density_rms 0.052
_refine_ls_extinction_method none
_refine_ls_goodness_of_fit_ref 1.032
_refine_ls_hydrogen_treatment mixed
_refine_ls_matrix_type full
_refine_ls_number_parameters 271
_refine_ls_number_reflns 4851
_refine_ls_number_restraints 0
_refine_ls_restrained_S_all 1.032
_refine_ls_R_factor_all 0.1860
_refine_ls_R_factor_gt 0.0664
_refine_ls_shift/su_max 0.000
_refine_ls_shift/su_mean 0.000
_refine_ls_structure_factor_coef Fsqd
_refine_ls_weighting_details 'calc w=1/[\s^2^(Fo^2^)+(0.0404P)^2^+0.0000P] where P=(Fo^2^+2Fc^2^)/3'
_refine_ls_weighting_scheme calc
_refine_ls_wR_factor_gt 0.1630
_refine_ls_wR_factor_ref 0.1846
_reflns_number_gt 1666
_reflns_number_total 4851
_reflns_threshold_expression >2sigma(I)
_cod_data_source_file b516212b.txt
_cod_data_source_block compound_4
_cod_depositor_comments
;
The following automatic conversions were performed:
'_symmetry_cell_setting' value 'Orthorhombic' changed to 'orthorhombic'
according to '/home/saulius/struct/CIF-dictionaries/cif_core.dic'
dictionary named 'cif_core.dic' version 2.4.1 from
2010-06-29.

'_exptl_absorpt_correction_type' value 'Empirical' changed to
'empirical' according to
'/home/saulius/struct/CIF-dictionaries/cif_core.dic' dictionary named
'cif_core.dic' version 2.4.1 from 2010-06-29.

Automatic conversion script
Id: cif_fix_enum 1527 2010-12-29 10:47:43Z saulius 
;
_cod_original_cell_volume 4232.5(15)
_cod_original_sg_symbol_H-M Pbca
_cod_database_code 7203200

loop_
_symmetry_equiv_pos_as_xyz
'x, y, z'
'-x+1/2, -y, z+1/2'
'-x, y+1/2, -z+1/2'
'x+1/2, -y+1/2, -z'
'-x, -y, -z'
'x-1/2, y, -z-1/2'
'x, -y-1/2, z-1/2'
'-x-1/2, y-1/2, z'

loop_
_atom_site_label
_atom_site_type_symbol
_atom_site_fract_x
_atom_site_fract_y
_atom_site_fract_z
_atom_site_U_iso_or_equiv
_atom_site_adp_type
_atom_site_occupancy
_atom_site_symmetry_multiplicity
_atom_site_calc_flag
_atom_site_refinement_flags
_atom_site_disorder_assembly
_atom_site_disorder_group
O1 O -0.2457(3) 0.3511(4) 0.59289(14) 0.1442(17) Uani 1 1 d . . .
O2 O -0.3491(2) 0.3246(3) 0.65678(11) 0.1035(11) Uani 1 1 d . . .
H2A H -0.3939 0.3439 0.6362 0.155 Uiso 1 1 calc R . .
O3 O 0.1133(2) 0.1885(2) 0.58694(11) 0.0810(9) Uani 1 1 d . . .
O4 O 0.1971(2) 0.1443(2) 0.65723(10) 0.0775(9) Uani 1 1 d . . .
H4B H 0.2478 0.1380 0.6378 0.116 Uiso 1 1 calc R . .
N1 N 0.3666(3) 0.1062(2) 0.59856(13) 0.0585(9) Uani 1 1 d . . .
N2 N 0.9927(3) 0.1201(2) 0.40409(15) 0.0687(10) Uani 1 1 d . . .
C1 C -0.2579(3) 0.3208(3) 0.63564(16) 0.0695(11) Uani 1 1 d . . .
C2 C -0.1676(3) 0.2790(3) 0.66743(13) 0.0508(9) Uani 1 1 d . . .
C3 C -0.1332(3) 0.3630(3) 0.70573(14) 0.0612(10) Uani 1 1 d . . .
H3A H -0.1117 0.4260 0.6879 0.073 Uiso 1 1 calc R . .
H3B H -0.1928 0.3804 0.7276 0.073 Uiso 1 1 calc R . .
C4 C -0.0410(3) 0.3229(3) 0.73730(14) 0.0622(10) Uani 1 1 d . . .
H4A H -0.0193 0.3773 0.7613 0.075 Uiso 1 1 calc R . .
C5 C 0.0540(3) 0.2949(3) 0.70354(14) 0.0569(9) Uani 1 1 d . . .
H5A H 0.1128 0.2702 0.7242 0.068 Uiso 1 1 calc R . .
H5B H 0.0776 0.3566 0.6853 0.068 Uiso 1 1 calc R . .
C6 C 0.0211(2) 0.2094(3) 0.66596(12) 0.0455(8) Uani 1 1 d . . .
C7 C -0.0722(3) 0.2514(3) 0.63415(12) 0.0480(8) Uani 1 1 d . . .
H7A H -0.0492 0.3132 0.6158 0.058 Uiso 1 1 calc R . .
H7B H -0.0933 0.1989 0.6096 0.058 Uiso 1 1 calc R . .
C8 C -0.0758(3) 0.2272(3) 0.76594(14) 0.0749(12) Uani 1 1 d . . .
H8A H -0.1352 0.2449 0.7879 0.090 Uiso 1 1 calc R . .
H8B H -0.0175 0.2024 0.7869 0.090 Uiso 1 1 calc R . .
C9 C -0.1096(3) 0.1413(3) 0.72953(16) 0.0667(11) Uani 1 1 d . . .
H9A H -0.1325 0.0795 0.7486 0.080 Uiso 1 1 calc R . .
C10 C -0.2022(3) 0.1811(3) 0.69702(16) 0.0618(10) Uani 1 1 d . . .
H10A H -0.2626 0.1980 0.7185 0.074 Uiso 1 1 calc R . .
H10B H -0.2241 0.1268 0.6736 0.074 Uiso 1 1 calc R . .
C11 C -0.0153(3) 0.1128(3) 0.69569(14) 0.0584(10) Uani 1 1 d . . .
H11A H -0.0361 0.0578 0.6724 0.070 Uiso 1 1 calc R . .
H11B H 0.0432 0.0869 0.7162 0.070 Uiso 1 1 calc R . .
C12 C 0.1142(3) 0.1804(3) 0.63238(15) 0.0548(9) Uani 1 1 d . . .
C13 C 0.4630(3) 0.0786(3) 0.61523(15) 0.0612(11) Uani 1 1 d . . .
H13A H 0.4700 0.0585 0.6489 0.073 Uiso 1 1 calc R . .
C14 C 0.5523(3) 0.0783(3) 0.58547(15) 0.0591(10) Uani 1 1 d . . .
H14A H 0.6178 0.0580 0.5989 0.071 Uiso 1 1 calc R . .
C15 C 0.5447(3) 0.1087(2) 0.53449(15) 0.0510(10) Uani 1 1 d . . .
C16 C 0.4440(3) 0.1356(2) 0.51757(15) 0.0557(10) Uani 1 1 d . . .
H16A H 0.4338 0.1553 0.4841 0.067 Uiso 1 1 calc R . .
C17 C 0.3580(3) 0.1332(2) 0.55053(17) 0.0601(10) Uani 1 1 d . . .
H17A H 0.2910 0.1514 0.5382 0.072 Uiso 1 1 calc R . .
C18 C 0.6362(3) 0.1148(3) 0.49948(15) 0.0599(10) Uani 1 1 d . . .
H18A H 0.6210 0.1357 0.4666 0.072 Uiso 1 1 calc R . .
C19 C 0.7360(3) 0.0942(2) 0.50942(16) 0.0605(10) Uani 1 1 d . . .
H19A H 0.7528 0.0741 0.5422 0.073 Uiso 1 1 calc R . .
C20 C 0.8238(3) 0.1003(2) 0.47269(16) 0.0535(10) Uani 1 1 d . . .
C21 C 0.9285(3) 0.1081(3) 0.48911(17) 0.0636(11) Uani 1 1 d . . .
H21A H 0.9442 0.1062 0.5234 0.076 Uiso 1 1 calc R . .
C22 C 1.0102(3) 0.1191(3) 0.4536(2) 0.0680(12) Uani 1 1 d . . .
H22A H 1.0800 0.1259 0.4651 0.082 Uiso 1 1 calc R . .
C23 C 0.8931(4) 0.1110(3) 0.38845(17) 0.0708(12) Uani 1 1 d . . .
H23A H 0.8802 0.1107 0.3538 0.085 Uiso 1 1 calc R . .
C24 C 0.8078(3) 0.1019(3) 0.42033(15) 0.0609(10) Uani 1 1 d . . .
H24A H 0.7391 0.0968 0.4072 0.073 Uiso 1 1 calc R . .

loop_
_atom_site_aniso_label
_atom_site_aniso_U_11
_atom_site_aniso_U_22
_atom_site_aniso_U_33
_atom_site_aniso_U_23
_atom_site_aniso_U_13
_atom_site_aniso_U_12
O1 0.0542(19) 0.271(5) 0.107(3) 0.086(3) -0.003(2) 0.032(3)
O2 0.0384(16) 0.195(3) 0.077(2) 0.019(2) -0.0047(17) 0.037(2)
O3 0.0565(18) 0.135(2) 0.0518(16) 0.0131(18) 0.0174(15) 0.0246(15)
O4 0.0371(14) 0.132(2) 0.0635(18) -0.0002(17) 0.0072(14) 0.0249(15)
N1 0.050(2) 0.0577(17) 0.068(2) -0.0048(17) 0.0188(18) 0.0020(15)
N2 0.057(2) 0.069(2) 0.081(3) 0.003(2) 0.025(2) -0.0020(17)
C1 0.039(2) 0.114(3) 0.056(2) 0.019(3) -0.006(2) 0.006(2)
C2 0.0338(19) 0.067(2) 0.052(2) 0.004(2) -0.0005(18) 0.0085(16)
C3 0.050(2) 0.072(2) 0.062(2) -0.010(2) 0.002(2) 0.0095(19)
C4 0.052(2) 0.086(3) 0.048(2) -0.014(2) -0.004(2) 0.008(2)
C5 0.039(2) 0.079(2) 0.053(2) 0.000(2) -0.0079(19) 0.0034(18)
C6 0.0332(18) 0.064(2) 0.039(2) 0.0032(19) 0.0038(17) 0.0029(15)
C7 0.0349(18) 0.067(2) 0.0418(18) -0.0031(19) 0.0017(19) -0.0008(16)
C8 0.066(3) 0.116(3) 0.043(2) 0.008(3) 0.006(2) 0.022(2)
C9 0.052(2) 0.077(2) 0.071(3) 0.024(2) 0.017(2) 0.0056(19)
C10 0.039(2) 0.078(2) 0.068(2) -0.001(2) 0.015(2) 0.0022(18)
C11 0.044(2) 0.072(2) 0.060(2) 0.010(2) 0.011(2) 0.0097(18)
C12 0.038(2) 0.072(2) 0.055(2) 0.007(2) 0.009(2) 0.0024(17)
C13 0.052(2) 0.068(2) 0.064(3) 0.003(2) 0.017(2) 0.0080(19)
C14 0.050(2) 0.062(2) 0.065(3) 0.003(2) 0.009(2) 0.0102(18)
C15 0.044(2) 0.0419(18) 0.067(3) -0.0065(19) 0.018(2) -0.0048(15)
C16 0.059(3) 0.049(2) 0.059(2) -0.0026(18) 0.010(2) -0.0009(18)
C17 0.039(2) 0.051(2) 0.090(3) -0.009(2) 0.008(3) 0.0030(17)
C18 0.058(3) 0.054(2) 0.067(3) -0.0031(19) 0.020(2) -0.0053(19)
C19 0.057(3) 0.055(2) 0.070(3) -0.006(2) 0.015(2) -0.0036(19)
C20 0.047(2) 0.0393(18) 0.074(3) -0.005(2) 0.023(2) -0.0033(16)
C21 0.056(3) 0.055(2) 0.079(3) -0.005(2) 0.011(3) -0.0021(19)
C22 0.042(2) 0.051(2) 0.111(4) 0.000(3) 0.007(3) -0.0002(17)
C23 0.062(3) 0.075(3) 0.075(3) 0.002(2) 0.023(3) -0.007(2)
C24 0.055(2) 0.064(2) 0.064(3) -0.004(2) 0.013(2) -0.0087(18)

loop_
_atom_type_symbol
_atom_type_description
_atom_type_scat_dispersion_real
_atom_type_scat_dispersion_imag
_atom_type_scat_source
C C 0.0033 0.0016 'International Tables Vol C Tables 4.2.6.8 and 6.1.1.4'
H H 0.0000 0.0000 'International Tables Vol C Tables 4.2.6.8 and 6.1.1.4'
N N 0.0061 0.0033 'International Tables Vol C Tables 4.2.6.8 and 6.1.1.4'
O O 0.0106 0.0060 'International Tables Vol C Tables 4.2.6.8 and 6.1.1.4'

loop_
_geom_angle_atom_site_label_1
_geom_angle_atom_site_label_2
_geom_angle_atom_site_label_3
_geom_angle
_geom_angle_site_symmetry_1
_geom_angle_site_symmetry_3
_geom_angle_publ_flag
C17 N1 C13 117.4(3) . . ?
C23 N2 C22 117.7(4) . . ?
O1 C1 O2 120.9(4) . . ?
O1 C1 C2 122.9(4) . . ?
O2 C1 C2 116.2(3) . . ?
C1 C2 C7 110.3(3) . . ?
C1 C2 C3 109.3(3) . . ?
C7 C2 C3 108.8(3) . . ?
C1 C2 C10 111.2(3) . . ?
C7 C2 C10 109.0(3) . . ?
C3 C2 C10 108.1(3) . . ?
C4 C3 C2 110.0(3) . . ?
C8 C4 C3 109.3(3) . . ?
C8 C4 C5 109.3(3) . . ?
C3 C4 C5 110.5(3) . . ?
C4 C5 C6 109.7(3) . . ?
C12 C6 C5 110.4(3) . . ?
C12 C6 C11 109.5(3) . . ?
C5 C6 C11 108.7(3) . . ?
C12 C6 C7 110.5(3) . . ?
C5 C6 C7 108.1(3) . . ?
C11 C6 C7 109.6(3) . . ?
C2 C7 C6 111.1(3) . . ?
C4 C8 C9 110.4(3) . . ?
C8 C9 C11 109.2(3) . . ?
C8 C9 C10 109.1(3) . . ?
C11 C9 C10 109.6(3) . . ?
C9 C10 C2 110.1(3) . . ?
C9 C11 C6 109.8(3) . . ?
O3 C12 O4 122.4(4) . . ?
O3 C12 C6 123.9(4) . . ?
O4 C12 C6 113.7(3) . . ?
N1 C13 C14 123.4(4) . . ?
C13 C14 C15 119.7(4) . . ?
C16 C15 C14 116.2(3) . . ?
C16 C15 C18 119.5(4) . . ?
C14 C15 C18 124.3(4) . . ?
C15 C16 C17 120.0(4) . . ?
N1 C17 C16 123.3(4) . . ?
C19 C18 C15 127.4(4) . . ?
C18 C19 C20 125.0(4) . . ?
C21 C20 C24 116.4(4) . . ?
C21 C20 C19 120.3(4) . . ?
C24 C20 C19 123.2(4) . . ?
C20 C21 C22 119.4(4) . . ?
N2 C22 C21 122.9(4) . . ?
N2 C23 C24 123.6(4) . . ?
C23 C24 C20 120.0(4) . . ?

loop_
_geom_bond_atom_site_label_1
_geom_bond_atom_site_label_2
_geom_bond_distance
_geom_bond_site_symmetry_2
_geom_bond_publ_flag
O1 C1 1.205(4) . ?
O2 C1 1.273(5) . ?
O3 C12 1.207(4) . ?
O4 C12 1.313(4) . ?
N1 C17 1.321(5) . ?
N1 C13 1.334(5) . ?
N2 C23 1.320(5) . ?
N2 C22 1.328(5) . ?
C1 C2 1.507(5) . ?
C2 C7 1.526(4) . ?
C2 C3 1.537(5) . ?
C2 C10 1.538(5) . ?
C3 C4 1.515(5) . ?
C4 C8 1.503(5) . ?
C4 C5 1.530(5) . ?
C5 C6 1.533(4) . ?
C6 C12 1.512(5) . ?
C6 C11 1.533(4) . ?
C6 C7 1.537(4) . ?
C8 C9 1.521(5) . ?
C9 C11 1.527(5) . ?
C9 C10 1.531(5) . ?
C13 C14 1.368(5) . ?
C14 C15 1.407(5) . ?
C15 C16 1.382(5) . ?
C15 C18 1.476(5) . ?
C16 C17 1.385(5) . ?
C18 C19 1.303(5) . ?
C19 C20 1.470(5) . ?
C20 C21 1.385(5) . ?
C20 C24 1.400(5) . ?
C21 C22 1.397(5) . ?
C23 C24 1.366(5) . ?

loop_
_geom_hbond_atom_site_label_D
_geom_hbond_atom_site_label_H
_geom_hbond_atom_site_label_A
_geom_hbond_distance_DH
_geom_hbond_distance_HA
_geom_hbond_distance_DA
_geom_hbond_angle_DHA
_geom_hbond_site_symmetry_A
O2 H2A N2 0.82 1.83 2.649(4) 172.4 4_356
O4 H4B N1 0.82 1.86 2.675(4) 172.0 .
